data_7126545
loop_
_publ_author_name
'Tani, Yosuke'
'Komura, Mao'
'Ogawa, Takuji'

_publ_section_title
;
 Mechanoresponsive turn-on phosphorescence by a desymmetrization approach.
;
_journal_issue 50
_journal_name_full 'Chemical communications (Cambridge, England)'
_journal_page_first 6810
_journal_page_last 6813
_journal_paper_doi 10.1039/d0cc01949f
_journal_volume 56
_journal_year 2020
_chemical_formula_sum 'C28 H44 Br2 O2 S2 Si2'
_chemical_formula_weight 692.75
_space_group_crystal_system monoclinic
_space_group_IT_number 15
_space_group_name_Hall '-C 2yc'
_space_group_name_H-M_alt 'C 1 2/c 1'
_atom_sites_solution_hydrogens geom
_audit_creation_method SHELXL-2018/3
_audit_update_record
;
2020-02-26 deposited with the CCDC.	2020-05-11 downloaded from the CCDC.
;
_cell_angle_alpha 90
_cell_angle_beta 93.195(3)
_cell_angle_gamma 90
_cell_formula_units_Z 4
_cell_length_a 12.2294(16)
_cell_length_b 9.6130(12)
_cell_length_c 28.292(4)
_cell_measurement_reflns_used 3533
_cell_measurement_temperature 223(2)
_cell_measurement_theta_max 27.4855
_cell_measurement_theta_min 3.014
_cell_volume 3320.9(8)
_computing_cell_refinement CrystalClear
_computing_data_collection CrystalClear
_computing_data_reduction CrystalClear
_computing_molecular_graphics 'Yadokari-XG (Wakita, Nemoto et al., 2009)'
_computing_publication_material 'Yadokari-XG (Wakita, Nemoto et al., 2009)'
_computing_structure_refinement 'SHELXL-2018/3 (Sheldrick, 2018)'
_computing_structure_solution SIR-97
_diffrn_ambient_temperature 223(2)
_diffrn_measured_fraction_theta_full 0.988
_diffrn_measured_fraction_theta_max 0.988
_diffrn_measurement_device_type 'Rigaku XtaLAB P200'
_diffrn_measurement_method \w
_diffrn_radiation_type MoK\a
_diffrn_radiation_wavelength 0.71075
_diffrn_reflns_av_R_equivalents 0.0327
_diffrn_reflns_av_unetI/netI 0.0397
_diffrn_reflns_Laue_measured_fraction_full 0.988
_diffrn_reflns_Laue_measured_fraction_max 0.988
_diffrn_reflns_limit_h_max 15
_diffrn_reflns_limit_h_min -15
_diffrn_reflns_limit_k_max 12
_diffrn_reflns_limit_k_min -12
_diffrn_reflns_limit_l_max 35
_diffrn_reflns_limit_l_min -36
_diffrn_reflns_number 12383
_diffrn_reflns_point_group_measured_fraction_full 0.988
_diffrn_reflns_point_group_measured_fraction_max 0.988
_diffrn_reflns_theta_full 25.242
_diffrn_reflns_theta_max 27.519
_diffrn_reflns_theta_min 3.014
_exptl_absorpt_coefficient_mu 2.662
_exptl_absorpt_correction_T_max 1.0000
_exptl_absorpt_correction_T_min 0.8153
_exptl_absorpt_correction_type multi-scan
_exptl_crystal_colour yellow
_exptl_crystal_density_diffrn 1.386
_exptl_crystal_density_method 'not measured'
_exptl_crystal_description prism
_exptl_crystal_F_000 1432
_exptl_crystal_size_max 0.200
_exptl_crystal_size_mid 0.150
_exptl_crystal_size_min 0.060
_refine_diff_density_max 1.550
_refine_diff_density_min -1.308
_refine_diff_density_rms 0.082
_refine_ls_extinction_method none
_refine_ls_goodness_of_fit_ref 1.012
_refine_ls_hydrogen_treatment constr
_refine_ls_matrix_type full
_refine_ls_number_parameters 169
_refine_ls_number_reflns 3776
_refine_ls_number_restraints 0
_refine_ls_restrained_S_all 1.012
_refine_ls_R_factor_all 0.0833
_refine_ls_R_factor_gt 0.0516
_refine_ls_shift/su_max 0.001
_refine_ls_shift/su_mean 0.000
_refine_ls_structure_factor_coef Fsqd
_refine_ls_weighting_details 'w=1/[\s^2^(Fo^2^)+(0.0468P)^2^+16.8914P] where P=(Fo^2^+2Fc^2^)/3'
_refine_ls_weighting_scheme calc
_refine_ls_wR_factor_gt 0.1167
_refine_ls_wR_factor_ref 0.1311
_reflns_Friedel_coverage 0.000
_reflns_number_gt 2663
_reflns_number_total 3776
_reflns_threshold_expression 'I > 2\s(I)'
_cod_data_source_file d0cc01949f2.cif
_cod_data_source_block mk251c
_cod_depositor_comments 'Adding full bibliography for 7126544--7126553.cif.'
_cod_original_sg_symbol_H-M 'C 2/c'
_cod_database_code 7126545
_shelx_shelxl_version_number 2018/3
_shelx_space_group_comment
;
The symmetry employed for this shelxl refinement is uniquely defined
by the following loop, which should always be used as a source of
symmetry information in preference to the above space-group names.
They are only intended as comments.
;
_shelx_estimated_absorpt_t_min 0.618
_shelx_estimated_absorpt_t_max 0.857

loop_
_space_group_symop_operation_xyz
'x, y, z'
'-x, y, -z+1/2'
'x+1/2, y+1/2, z'
'-x+1/2, y+1/2, -z+1/2'
'-x, -y, -z'
'x, -y, z-1/2'
'-x+1/2, -y+1/2, -z'
'x+1/2, -y+1/2, z-1/2'

loop_
_atom_site_label
_atom_site_type_symbol
_atom_site_fract_x
_atom_site_fract_y
_atom_site_fract_z
_atom_site_U_iso_or_equiv
_atom_site_adp_type
_atom_site_occupancy
_atom_site_site_symmetry_order
_atom_site_calc_flag
_atom_site_refinement_flags_posn
_atom_site_refinement_flags_adp
_atom_site_refinement_flags_occupancy
_atom_site_disorder_assembly
_atom_site_disorder_group
O1 O 0.5502(3) 0.2726(4) 0.19995(14) 0.0789(13) Uani 1 1 d . . . . .
C1 C 0.4883(3) 0.2067(4) 0.22279(14) 0.0388(10) Uani 1 1 d . . . . .
C2 C 0.3842(3) 0.1515(4) 0.20285(13) 0.0305(8) Uani 1 1 d . . . . .
C3 C 0.3153(3) 0.0542(4) 0.21893(13) 0.0370(9) Uani 1 1 d . . . . .
C4 C 0.2211(3) 0.0326(5) 0.18935(14) 0.0424(10) Uani 1 1 d . . . . .
H1 H 0.166428 -0.032156 0.196047 0.051 Uiso 1 1 calc R U . . .
C5 C 0.2162(3) 0.1148(4) 0.14970(13) 0.0301(8) Uani 1 1 d . . . . .
S1 S 0.33191(7) 0.21494(11) 0.14922(3) 0.0358(2) Uani 1 1 d . . . . .
Br1 Br 0.34266(5) -0.05304(7) 0.27381(2) 0.0798(3) Uani 1 1 d . . . . .
Si1 Si 0.10498(8) 0.11524(11) 0.10054(3) 0.0277(2) Uani 1 1 d . . . . .
C6 C 0.1110(3) 0.2856(4) 0.06776(14) 0.0380(9) Uani 1 1 d . . . . .
H2 H 0.188913 0.300436 0.061316 0.046 Uiso 1 1 calc R U . . .
C7 C 0.1366(3) -0.0316(4) 0.05884(13) 0.0366(9) Uani 1 1 d . . . . .
H3 H 0.079090 -0.030066 0.032806 0.044 Uiso 1 1 calc R U . . .
C8 C -0.0275(3) 0.0770(4) 0.12897(14) 0.0375(9) Uani 1 1 d . . . . .
H4 H -0.017803 -0.016628 0.143155 0.045 Uiso 1 1 calc R U . . .
C9 C 0.0759(5) 0.4125(5) 0.09515(19) 0.0606(14) Uani 1 1 d . . . . .
H5 H 0.087033 0.495645 0.076606 0.091 Uiso 1 1 calc R U . . .
H6 H 0.119186 0.418498 0.124866 0.091 Uiso 1 1 calc R U . . .
H7 H -0.001006 0.404309 0.101462 0.091 Uiso 1 1 calc R U . . .
C10 C 0.0475(4) 0.2816(5) 0.01905(15) 0.0504(12) Uani 1 1 d . . . . .
H8 H -0.028424 0.257861 0.023269 0.076 Uiso 1 1 calc R U . . .
H9 H 0.079810 0.212314 -0.000827 0.076 Uiso 1 1 calc R U . . .
H10 H 0.051212 0.372183 0.004105 0.076 Uiso 1 1 calc R U . . .
C11 C 0.2466(4) -0.0106(6) 0.03624(18) 0.0578(13) Uani 1 1 d . . . . .
H11 H 0.305407 -0.011686 0.060716 0.087 Uiso 1 1 calc R U . . .
H12 H 0.246257 0.078054 0.019880 0.087 Uiso 1 1 calc R U . . .
H13 H 0.257717 -0.085027 0.013850 0.087 Uiso 1 1 calc R U . . .
C12 C 0.1322(4) -0.1748(5) 0.08197(18) 0.0564(13) Uani 1 1 d . . . . .
H14 H 0.147798 -0.245792 0.058924 0.085 Uiso 1 1 calc R U . . .
H15 H 0.059804 -0.190103 0.093332 0.085 Uiso 1 1 calc R U . . .
H16 H 0.186255 -0.179555 0.108354 0.085 Uiso 1 1 calc R U . . .
C13 C -0.1248(3) 0.0634(6) 0.09293(19) 0.0563(13) Uani 1 1 d . . . . .
H17 H -0.189444 0.036643 0.109073 0.084 Uiso 1 1 calc R U . . .
H18 H -0.108847 -0.006913 0.069715 0.084 Uiso 1 1 calc R U . . .
H19 H -0.137702 0.151949 0.077138 0.084 Uiso 1 1 calc R U . . .
C14 C -0.0571(4) 0.1720(7) 0.1699(2) 0.0735(17) Uani 1 1 d . . . . .
H20 H -0.070896 0.265387 0.157980 0.110 Uiso 1 1 calc R U . . .
H21 H 0.003204 0.174032 0.193652 0.110 Uiso 1 1 calc R U . . .
H22 H -0.122186 0.136785 0.183859 0.110 Uiso 1 1 calc R U . . .

loop_
_atom_site_aniso_label
_atom_site_aniso_U_11
_atom_site_aniso_U_22
_atom_site_aniso_U_33
_atom_site_aniso_U_23
_atom_site_aniso_U_13
_atom_site_aniso_U_12
O1 0.054(2) 0.097(3) 0.081(3) 0.050(2) -0.0383(18) -0.047(2)
C1 0.033(2) 0.034(2) 0.046(2) 0.0106(17) -0.0212(18) -0.0077(18)
C2 0.0262(17) 0.034(2) 0.0301(18) 0.0045(15) -0.0140(15) -0.0028(15)
C3 0.035(2) 0.045(2) 0.0290(18) 0.0140(16) -0.0118(16) -0.0067(18)
C4 0.038(2) 0.051(3) 0.037(2) 0.0165(18) -0.0129(17) -0.0202(19)
C5 0.0249(17) 0.0325(19) 0.0316(18) 0.0025(15) -0.0090(14) -0.0071(15)
S1 0.0297(5) 0.0402(5) 0.0356(5) 0.0151(4) -0.0160(4) -0.0120(4)
Br1 0.0752(4) 0.1049(5) 0.0555(3) 0.0510(3) -0.0301(3) -0.0318(3)
Si1 0.0238(5) 0.0302(5) 0.0277(5) 0.0028(4) -0.0110(4) -0.0043(4)
C6 0.033(2) 0.038(2) 0.041(2) 0.0084(17) -0.0140(17) -0.0079(17)
C7 0.035(2) 0.040(2) 0.0332(19) -0.0031(16) -0.0127(16) 0.0048(17)
C8 0.0299(19) 0.041(2) 0.041(2) 0.0026(17) -0.0066(16) -0.0063(17)
C9 0.080(3) 0.036(3) 0.063(3) 0.002(2) -0.024(3) 0.000(2)
C10 0.057(3) 0.052(3) 0.040(2) 0.017(2) -0.019(2) -0.010(2)
C11 0.044(3) 0.081(4) 0.049(3) -0.010(3) 0.002(2) 0.009(3)
C12 0.071(3) 0.041(3) 0.055(3) -0.002(2) -0.013(2) 0.012(2)
C13 0.031(2) 0.069(3) 0.068(3) 0.008(3) -0.011(2) -0.005(2)
C14 0.054(3) 0.100(5) 0.068(4) -0.028(3) 0.019(3) -0.016(3)

loop_
_atom_type_symbol
_atom_type_description
_atom_type_scat_dispersion_real
_atom_type_scat_dispersion_imag
_atom_type_scat_source
C C 0.0033 0.0016 'International Tables Vol C Tables 4.2.6.8 and 6.1.1.4'
H H 0.0000 0.0000 'International Tables Vol C Tables 4.2.6.8 and 6.1.1.4'
O O 0.0106 0.0060 'International Tables Vol C Tables 4.2.6.8 and 6.1.1.4'
Si Si 0.0817 0.0704 'International Tables Vol C Tables 4.2.6.8 and 6.1.1.4'
S S 0.1246 0.1234 'International Tables Vol C Tables 4.2.6.8 and 6.1.1.4'
Br Br -0.2901 2.4595 'International Tables Vol C Tables 4.2.6.8 and 6.1.1.4'

loop_
_geom_angle_atom_site_label_1
_geom_angle_atom_site_label_2
_geom_angle_atom_site_label_3
_geom_angle
_geom_angle_site_symmetry_1
_geom_angle_site_symmetry_3
_geom_angle_publ_flag
O1 C1 C2 123.0(4) . . ?
O1 C1 C1 116.6(4) . 2_655 ?
C2 C1 C1 119.4(4) . 2_655 ?
C3 C2 C1 131.7(3) . . ?
C3 C2 S1 109.4(2) . . ?
C1 C2 S1 118.9(3) . . ?
C2 C3 C4 114.1(3) . . ?
C2 C3 Br1 124.8(3) . . ?
C4 C3 Br1 121.0(3) . . ?
C5 C4 C3 113.6(3) . . ?
C5 C4 H1 123.2 . . ?
C3 C4 H1 123.2 . . ?
C4 C5 S1 109.4(3) . . ?
C4 C5 Si1 126.9(3) . . ?
S1 C5 Si1 123.6(2) . . ?
C5 S1 C2 93.46(17) . . ?
C8 Si1 C6 115.95(19) . . ?
C8 Si1 C5 106.61(17) . . ?
C6 Si1 C5 108.51(16) . . ?
C8 Si1 C7 109.34(18) . . ?
C6 Si1 C7 109.03(19) . . ?
C5 Si1 C7 107.04(17) . . ?
C9 C6 C10 109.4(4) . . ?
C9 C6 Si1 115.2(3) . . ?
C10 C6 Si1 112.7(3) . . ?
C9 C6 H2 106.3 . . ?
C10 C6 H2 106.3 . . ?
Si1 C6 H2 106.3 . . ?
C12 C7 C11 110.5(4) . . ?
C12 C7 Si1 113.1(3) . . ?
C11 C7 Si1 112.1(3) . . ?
C12 C7 H3 106.9 . . ?
C11 C7 H3 106.9 . . ?
Si1 C7 H3 106.9 . . ?
C13 C8 C14 110.3(4) . . ?
C13 C8 Si1 112.8(3) . . ?
C14 C8 Si1 116.8(3) . . ?
C13 C8 H4 105.3 . . ?
C14 C8 H4 105.3 . . ?
Si1 C8 H4 105.3 . . ?
C6 C9 H5 109.5 . . ?
C6 C9 H6 109.5 . . ?
H5 C9 H6 109.5 . . ?
C6 C9 H7 109.5 . . ?
H5 C9 H7 109.5 . . ?
H6 C9 H7 109.5 . . ?
C6 C10 H8 109.5 . . ?
C6 C10 H9 109.5 . . ?
H8 C10 H9 109.5 . . ?
C6 C10 H10 109.5 . . ?
H8 C10 H10 109.5 . . ?
H9 C10 H10 109.5 . . ?
C7 C11 H11 109.5 . . ?
C7 C11 H12 109.5 . . ?
H11 C11 H12 109.5 . . ?
C7 C11 H13 109.5 . . ?
H11 C11 H13 109.5 . . ?
H12 C11 H13 109.5 . . ?
C7 C12 H14 109.5 . . ?
C7 C12 H15 109.5 . . ?
H14 C12 H15 109.5 . . ?
C7 C12 H16 109.5 . . ?
H14 C12 H16 109.5 . . ?
H15 C12 H16 109.5 . . ?
C8 C13 H17 109.5 . . ?
C8 C13 H18 109.5 . . ?
H17 C13 H18 109.5 . . ?
C8 C13 H19 109.5 . . ?
H17 C13 H19 109.5 . . ?
H18 C13 H19 109.5 . . ?
C8 C14 H20 109.5 . . ?
C8 C14 H21 109.5 . . ?
H20 C14 H21 109.5 . . ?
C8 C14 H22 109.5 . . ?
H20 C14 H22 109.5 . . ?
H21 C14 H22 109.5 . . ?

loop_
_geom_bond_atom_site_label_1
_geom_bond_atom_site_label_2
_geom_bond_distance
_geom_bond_site_symmetry_2
_geom_bond_publ_flag
O1 C1 1.203(5) . ?
C1 C2 1.463(5) . ?
C1 C1 1.550(8) 2_655 ?
C2 C3 1.355(5) . ?
C2 S1 1.725(3) . ?
C3 C4 1.401(5) . ?
C3 Br1 1.878(3) . ?
C4 C5 1.371(5) . ?
C4 H1 0.9400 . ?
C5 S1 1.712(3) . ?
C5 Si1 1.890(3) . ?
Si1 C8 1.885(4) . ?
Si1 C6 1.885(4) . ?
Si1 C7 1.893(4) . ?
C6 C9 1.520(7) . ?
C6 C10 1.544(5) . ?
C6 H2 0.9900 . ?
C7 C12 1.527(6) . ?
C7 C11 1.534(6) . ?
C7 H3 0.9900 . ?
C8 C13 1.528(5) . ?
C8 C14 1.533(7) . ?
C8 H4 0.9900 . ?
C9 H5 0.9700 . ?
C9 H6 0.9700 . ?
C9 H7 0.9700 . ?
C10 H8 0.9700 . ?
C10 H9 0.9700 . ?
C10 H10 0.9700 . ?
C11 H11 0.9700 . ?
C11 H12 0.9700 . ?
C11 H13 0.9700 . ?
C12 H14 0.9700 . ?
C12 H15 0.9700 . ?
C12 H16 0.9700 . ?
C13 H17 0.9700 . ?
C13 H18 0.9700 . ?
C13 H19 0.9700 . ?
C14 H20 0.9700 . ?
C14 H21 0.9700 . ?
C14 H22 0.9700 . ?

loop_
_geom_torsion_atom_site_label_1
_geom_torsion_atom_site_label_2
_geom_torsion_atom_site_label_3
_geom_torsion_atom_site_label_4
_geom_torsion
_geom_torsion_site_symmetry_1
_geom_torsion_site_symmetry_2
_geom_torsion_site_symmetry_3
_geom_torsion_site_symmetry_4
_geom_torsion_publ_flag
O1 C1 C2 C3 164.7(5) . . . . ?
C1 C1 C2 C3 -27.6(6) 2_655 . . . ?
O1 C1 C2 S1 -15.5(6) . . . . ?
C1 C1 C2 S1 152.3(2) 2_655 . . . ?
C1 C2 C3 C4 178.7(4) . . . . ?
S1 C2 C3 C4 -1.2(5) . . . . ?
C1 C2 C3 Br1 -4.8(7) . . . . ?
S1 C2 C3 Br1 175.4(2) . . . . ?
C2 C3 C4 C5 -0.3(6) . . . . ?
Br1 C3 C4 C5 -177.0(3) . . . . ?
C3 C4 C5 S1 1.7(5) . . . . ?
C3 C4 C5 Si1 178.7(3) . . . . ?
C4 C5 S1 C2 -2.0(3) . . . . ?
Si1 C5 S1 C2 -179.1(3) . . . . ?
C3 C2 S1 C5 1.8(3) . . . . ?
C1 C2 S1 C5 -178.0(3) . . . . ?
C4 C5 Si1 C8 34.2(4) . . . . ?
S1 C5 Si1 C8 -149.2(3) . . . . ?
C4 C5 Si1 C6 159.8(4) . . . . ?
S1 C5 Si1 C6 -23.6(3) . . . . ?
C4 C5 Si1 C7 -82.7(4) . . . . ?
S1 C5 Si1 C7 93.9(3) . . . . ?
C8 Si1 C6 C9 50.1(4) . . . . ?
C5 Si1 C6 C9 -69.8(4) . . . . ?
C7 Si1 C6 C9 174.0(3) . . . . ?
C8 Si1 C6 C10 -76.5(4) . . . . ?
C5 Si1 C6 C10 163.7(3) . . . . ?
C7 Si1 C6 C10 47.4(4) . . . . ?
C8 Si1 C7 C12 -51.5(3) . . . . ?
C6 Si1 C7 C12 -179.2(3) . . . . ?
C5 Si1 C7 C12 63.6(3) . . . . ?
C8 Si1 C7 C11 -177.2(3) . . . . ?
C6 Si1 C7 C11 55.1(3) . . . . ?
C5 Si1 C7 C11 -62.1(3) . . . . ?
C6 Si1 C8 C13 63.3(4) . . . . ?
C5 Si1 C8 C13 -175.8(3) . . . . ?
C7 Si1 C8 C13 -60.4(4) . . . . ?
C6 Si1 C8 C14 -66.0(4) . . . . ?
C5 Si1 C8 C14 54.9(4) . . . . ?
C7 Si1 C8 C14 170.2(4) . . . . ?
